data_1539086
loop_
_publ_author_name
'Shamrai, V.F.'
'Warhulska, A.V.'
'Arakcheeva, A.V.'
'Grinevich, V.V.'

_publ_section_title
;
 Magnetic properties and crystal structure of Ta beta
;
_journal_name_full Kristallografiya
_journal_page_first 1025
_journal_page_last 1030
_journal_volume 49
_journal_year 2004
_chemical_formula_sum 'Ta'
_space_group_IT_number 113
_symmetry_space_group_name_Hall 'P -4 2ab'
_symmetry_space_group_name_H-M 'P -4 21 m'
_cell_angle_alpha 90
_cell_angle_beta 90
_cell_angle_gamma 90
_cell_formula_units_Z 30
_cell_length_a 10.184
_cell_length_b 10.184
_cell_length_c 5.306
_cell_volume 550.306
_citation_journal_id_ASTM KRISAJ
_cod_data_source_file Shamrai_KRISAJ_2004_579.cif
_cod_data_source_block Ta30
_cod_depositor_comments
;

2024-06-03
Z value and formula fixed to values more according to usual
chemical conventions.                 miguel
;
_cod_original_formula_sum Ta30
_cod_original_formula_units_Z 1
_cod_original_cell_volume 550.3057
_cod_database_code 1539086

loop_
_symmetry_equiv_pos_as_xyz
x,y,z
y,-x,-z
-x,-y,z
-y,x,-z
x+1/2,-y+1/2,-z
-y+1/2,-x+1/2,z
-x+1/2,y+1/2,-z
y+1/2,x+1/2,z

loop_
_atom_site_label
_atom_site_type_symbol
_atom_site_fract_x
_atom_site_fract_y
_atom_site_fract_z
_atom_site_occupancy
_atom_site_U_iso_or_equiv
Ta3 Ta 0.034 0.127 0.252 1 0.0
Ta5 Ta 0.821 0.321 0.006 1 0.0
Ta2 Ta 0.76 0.068 0.233 1 0.0
Ta4 Ta 0.604 0.104 0.751 1 0.0
Ta1 Ta 0.5 0 0.24 1 0.0
Ta6 Ta 0.321 0.179 0.49 1 0.0
